data_1555011
loop_
_publ_author_name
'Arai, Takayoshi'
'Tsuchiya, Kento'
'Matsumura, Eri'

_publ_section_title
;
 PyBidine-NiCl2-Catalyzed Asymmetric Addition of Alcohols and Peroxides to
 Isatin-Derived Ketimines.
;
_journal_issue 10
_journal_name_full 'Organic letters'
_journal_page_first 2416
_journal_page_last 2419
_journal_paper_doi 10.1021/acs.orglett.5b00928
_journal_volume 17
_journal_year 2015
_chemical_formula_sum 'C23 H27 Br N2 O5'
_chemical_formula_weight 491.37
_chemical_name_common arai20150110
_space_group_crystal_system monoclinic
_space_group_IT_number 14
_space_group_name_Hall '-P 2yn'
_space_group_name_H-M_alt 'P 1 21/n 1'
_atom_sites_solution_hydrogens geom
_cell_angle_alpha 90
_cell_angle_beta 91.1454(11)
_cell_angle_gamma 90
_cell_formula_units_Z 4
_cell_length_a 8.3956(8)
_cell_length_b 11.6027(11)
_cell_length_c 23.715(2)
_cell_measurement_temperature 173
_cell_volume 2309.7(4)
_computing_cell_refinement 'SAINT V8.34A (Bruker AXS Inc., 2013)'
_computing_data_collection 'APEX2 (Bruker AXS, 2006)'
_computing_data_reduction 'SAINT V8.34A (Bruker AXS Inc., 2013)'
_computing_molecular_graphics 'XSHEL (Bruker AXS,2002)'
_computing_publication_material 'XCIF (Bruker AXS, 2001)'
_computing_structure_refinement 'SHELXL-2013 (Sheldrick, 2013)'
_computing_structure_solution 'SHELXS-97 (Sheldrick, 1997)'
_diffrn_ambient_temperature 173
_diffrn_measured_fraction_theta_full 0.984
_diffrn_measured_fraction_theta_max 0.984
_diffrn_measurement_device_type 'Bruker APEXII CCD area detector'
_diffrn_measurement_method 'Phi and Omega scans'
_diffrn_radiation_monochromator graphite
_diffrn_radiation_type MoK\a
_diffrn_radiation_wavelength 0.71073
_diffrn_reflns_av_R_equivalents 0.0328
_diffrn_reflns_av_unetI/netI 0.0479
_diffrn_reflns_limit_h_max 10
_diffrn_reflns_limit_h_min -10
_diffrn_reflns_limit_k_max 10
_diffrn_reflns_limit_k_min -15
_diffrn_reflns_limit_l_max 30
_diffrn_reflns_limit_l_min -27
_diffrn_reflns_number 13148
_diffrn_reflns_theta_full 27.627
_diffrn_reflns_theta_max 27.627
_diffrn_reflns_theta_min 1.718
_diffrn_source 'fine-focus sealed tube'
_exptl_absorpt_coefficient_mu 1.816
_exptl_absorpt_correction_T_max 0.77
_exptl_absorpt_correction_T_min 0.71
_exptl_absorpt_correction_type empirical
_exptl_absorpt_process_details 'SADABS (Sheldrick 1996)'
_exptl_crystal_colour colourless
_exptl_crystal_density_diffrn 1.413
_exptl_crystal_density_method 'not measured'
_exptl_crystal_description prismatic
_exptl_crystal_F_000 1016
_exptl_crystal_size_max 0.300
_exptl_crystal_size_mid 0.200
_exptl_crystal_size_min 0.150
_refine_diff_density_max 0.414
_refine_diff_density_min -0.609
_refine_ls_extinction_method none
_refine_ls_goodness_of_fit_ref 1.068
_refine_ls_hydrogen_treatment constr
_refine_ls_matrix_type full
_refine_ls_number_parameters 286
_refine_ls_number_reflns 5283
_refine_ls_number_restraints 0
_refine_ls_restrained_S_all 1.068
_refine_ls_R_factor_all 0.0620
_refine_ls_R_factor_gt 0.0382
_refine_ls_shift/su_max 0.003
_refine_ls_shift/su_mean 0.000
_refine_ls_structure_factor_coef Fsqd
_refine_ls_weighting_details 'w=1/[\s^2^(Fo^2^)+(0.0563P)^2^] where P=(Fo^2^+2Fc^2^)/3'
_refine_ls_weighting_scheme calc
_refine_ls_wR_factor_gt 0.0931
_refine_ls_wR_factor_ref 0.1109
_reflns_number_gt 3849
_reflns_number_total 5283
_reflns_threshold_expression 'I > 2\s(I)'
_cod_data_source_file ol5b00928_si_001.cif
_cod_data_source_block I
_cod_database_code 1555011

loop_
_space_group_symop_operation_xyz
'x, y, z'
'-x+1/2, y+1/2, -z+1/2'
'-x, -y, -z'
'x-1/2, -y-1/2, z-1/2'

loop_
_atom_site_type_symbol
_atom_site_label
_atom_site_fract_x
_atom_site_fract_y
_atom_site_fract_z
_atom_site_U_iso_or_equiv
_atom_site_adp_type
_atom_site_calc_flag
_atom_site_refinement_flags_adp
_atom_site_refinement_flags_posn
_atom_site_occupancy
Br Br1 0.55213(4) 0.22864(3) 1.09042(2) 0.03924(12) Uani d . . 1
C C1 0.9158(3) -0.0329(2) 0.88741(10) 0.0213(5) Uani d . . 1
C C2 0.8613(3) 0.0936(2) 0.89908(9) 0.0189(5) Uani d . . 1
C C3 0.7871(3) 0.0829(2) 0.95684(9) 0.0201(5) Uani d . . 1
C C4 0.7138(3) 0.1619(2) 0.99106(9) 0.0231(5) Uani d . . 1
H H4 0.7081 0.2412 0.9811 0.028 Uiso calc U R 1
C C5 0.6482(3) 0.1212(2) 1.04079(10) 0.0247(6) Uani d . . 1
C C6 0.6496(3) 0.0064(2) 1.05544(10) 0.0280(6) Uani d . . 1
H H6 0.6021 -0.018 1.0894 0.034 Uiso calc U R 1
C C7 0.7204(3) -0.0735(2) 1.02048(10) 0.0264(6) Uani d . . 1
H H7 0.722 -0.1531 1.0298 0.032 Uiso calc U R 1
C C8 0.7886(3) -0.0337(2) 0.97163(10) 0.0224(5) Uani d . . 1
C C9 0.9043(3) -0.2217(2) 0.93519(11) 0.0290(6) Uani d . . 1
H H9A 0.9756 -0.2434 0.9047 0.043 Uiso calc U R 1
H H9B 0.8063 -0.2673 0.9322 0.043 Uiso calc U R 1
H H9C 0.9572 -0.2365 0.9717 0.043 Uiso calc U R 1
C C10 1.0163(3) 0.2757(2) 0.90832(10) 0.0223(5) Uani d . . 1
C C11 1.2153(3) 0.4314(2) 0.90312(11) 0.0291(6) Uani d . . 1
C C12 1.2290(4) 0.4561(3) 0.96579(12) 0.0454(8) Uani d . . 1
H H12A 1.1233 0.4514 0.9825 0.068 Uiso calc U R 1
H H12B 1.2727 0.5336 0.9717 0.068 Uiso calc U R 1
H H12C 1.2997 0.3992 0.9838 0.068 Uiso calc U R 1
C C13 1.3781(3) 0.4305(3) 0.87645(14) 0.0443(8) Uani d . . 1
H H13A 1.4462 0.3735 0.8956 0.067 Uiso calc U R 1
H H13B 1.4265 0.5071 0.8801 0.067 Uiso calc U R 1
H H13C 1.3666 0.4104 0.8364 0.067 Uiso calc U R 1
C C14 1.1034(4) 0.5137(2) 0.87240(13) 0.0435(8) Uani d . . 1
H H14A 1.0904 0.4894 0.833 0.065 Uiso calc U R 1
H H14B 1.148 0.5917 0.8738 0.065 Uiso calc U R 1
H H14C 0.9996 0.5132 0.8906 0.065 Uiso calc U R 1
C C15 0.6941(3) 0.1920(2) 0.76987(10) 0.0247(6) Uani d . . 1
C C16 0.5180(3) 0.1597(2) 0.77031(9) 0.0201(5) Uani d . . 1
C C17 0.4036(3) 0.2348(2) 0.74847(11) 0.0274(6) Uani d . . 1
H H17 0.4351 0.3077 0.7342 0.033 Uiso calc U R 1
C C18 0.2443(3) 0.2046(2) 0.74727(11) 0.0311(6) Uani d . . 1
H H18 0.1674 0.2568 0.7322 0.037 Uiso calc U R 1
C C19 0.1957(3) 0.0988(2) 0.76778(10) 0.0270(6) Uani d . . 1
H H19 0.0861 0.0784 0.7671 0.032 Uiso calc U R 1
C C20 0.3087(3) 0.0235(2) 0.78919(10) 0.0259(6) Uani d . . 1
H H20 0.2767 -0.0493 0.8035 0.031 Uiso calc U R 1
C C21 0.4683(3) 0.0532(2) 0.78998(10) 0.0239(5) Uani d . . 1
H H21 0.545 -0.0001 0.8042 0.029 Uiso calc U R 1
C C22 0.7612(3) 0.1679(3) 0.71167(10) 0.0352(7) Uani d . . 1
H H22A 0.8754 0.1852 0.712 0.053 Uiso calc U R 1
H H22B 0.7065 0.2165 0.6836 0.053 Uiso calc U R 1
H H22C 0.7447 0.0866 0.7021 0.053 Uiso calc U R 1
C C23 0.7281(3) 0.3152(2) 0.78823(12) 0.0358(7) Uani d . . 1
H H23A 0.6868 0.3277 0.8261 0.054 Uiso calc U R 1
H H23B 0.676 0.3687 0.7617 0.054 Uiso calc U R 1
H H23C 0.8433 0.3287 0.7887 0.054 Uiso calc U R 1
N N1 0.8655(2) -0.09984(17) 0.93058(8) 0.0239(5) Uani d . . 1
N N2 1.0005(2) 0.16281(16) 0.89285(8) 0.0206(4) Uani d . . 1
H H2 1.0836 0.1297 0.8777 0.025 Uiso calc U R 1
O O1 0.9923(2) -0.06483(15) 0.84767(7) 0.0302(4) Uani d . . 1
O O2 0.9173(2) 0.33143(15) 0.93254(7) 0.0310(4) Uani d . . 1
O O3 1.1623(2) 0.31099(14) 0.89392(7) 0.0279(4) Uani d . . 1
O O4 0.72974(19) 0.12600(15) 0.86322(6) 0.0231(4) Uani d . . 1
O O5 0.78610(19) 0.11222(15) 0.80435(6) 0.0244(4) Uani d . . 1

loop_
_atom_site_aniso_label
_atom_site_aniso_U_11
_atom_site_aniso_U_22
_atom_site_aniso_U_33
_atom_site_aniso_U_12
_atom_site_aniso_U_13
_atom_site_aniso_U_23
Br1 0.0435(2) 0.0442(2) 0.03053(17) -0.00433(14) 0.01357(12) -0.01278(13)
C1 0.0221(13) 0.0208(13) 0.0209(12) -0.0011(10) -0.0015(10) -0.0022(10)
C2 0.0206(12) 0.0201(12) 0.0159(11) -0.0009(10) -0.0010(9) 0.0005(9)
C3 0.0194(12) 0.0239(13) 0.0170(11) -0.0036(10) -0.0037(9) 0.0005(10)
C4 0.0227(13) 0.0253(14) 0.0212(12) -0.0032(10) 0.0004(10) -0.0011(10)
C5 0.0217(13) 0.0348(15) 0.0177(12) -0.0010(11) 0.0009(10) -0.0065(11)
C6 0.0308(15) 0.0396(16) 0.0137(11) -0.0072(12) -0.0006(10) 0.0029(11)
C7 0.0295(14) 0.0288(14) 0.0205(12) -0.0044(11) -0.0054(10) 0.0058(11)
C8 0.0216(13) 0.0257(13) 0.0197(12) -0.0025(10) -0.0036(10) -0.0025(10)
C9 0.0357(16) 0.0209(13) 0.0302(14) 0.0014(12) -0.0046(12) 0.0018(11)
C10 0.0258(13) 0.0221(13) 0.0190(12) -0.0015(11) 0.0002(10) 0.0019(10)
C11 0.0335(15) 0.0203(13) 0.0338(14) -0.0092(11) 0.0064(12) -0.0026(11)
C12 0.057(2) 0.0440(19) 0.0354(16) -0.0196(16) 0.0018(14) -0.0060(14)
C13 0.0353(17) 0.0375(18) 0.061(2) -0.0143(14) 0.0139(15) -0.0075(15)
C14 0.052(2) 0.0294(16) 0.0495(18) -0.0020(14) 0.0067(15) 0.0105(14)
C15 0.0203(13) 0.0337(14) 0.0200(12) -0.0002(11) -0.0006(10) 0.0082(11)
C16 0.0204(13) 0.0239(13) 0.0160(11) -0.0004(10) 0.0000(9) 0.0008(10)
C17 0.0270(14) 0.0241(13) 0.0313(14) -0.0006(11) 0.0028(11) 0.0098(11)
C18 0.0218(14) 0.0358(16) 0.0357(15) 0.0039(11) -0.0025(11) 0.0077(12)
C19 0.0182(13) 0.0362(16) 0.0267(13) -0.0026(11) 0.0013(10) -0.0006(11)
C20 0.0297(14) 0.0241(14) 0.0238(12) -0.0067(11) -0.0002(11) 0.0001(11)
C21 0.0247(14) 0.0232(13) 0.0236(12) 0.0027(10) -0.0038(10) -0.0003(10)
C22 0.0255(15) 0.060(2) 0.0200(13) -0.0014(13) 0.0029(11) 0.0093(13)
C23 0.0309(15) 0.0327(15) 0.0437(17) -0.0083(13) -0.0029(13) 0.0077(13)
N1 0.0297(12) 0.0195(11) 0.0226(10) 0.0003(9) 0.0003(9) 0.0007(9)
N2 0.0183(10) 0.0176(11) 0.0261(10) -0.0004(8) 0.0026(8) -0.0019(8)
O1 0.0375(11) 0.0256(10) 0.0279(9) 0.0016(8) 0.0108(8) -0.0026(8)
O2 0.0323(11) 0.0249(10) 0.0363(10) -0.0020(8) 0.0124(8) -0.0039(8)
O3 0.0253(10) 0.0193(9) 0.0395(10) -0.0050(7) 0.0070(8) -0.0041(8)
O4 0.0199(9) 0.0363(10) 0.0131(8) 0.0025(7) 0.0010(6) 0.0021(7)
O5 0.0214(9) 0.0391(11) 0.0129(8) 0.0053(8) 0.0018(7) 0.0006(7)

loop_
_atom_type_symbol
_atom_type_description
_atom_type_scat_dispersion_real
_atom_type_scat_dispersion_imag
_atom_type_scat_source
C C 0.0033 0.0016 'International Tables Vol C Tables 4.2.6.8 and 6.1.1.4'
H H 0.0000 0.0000 'International Tables Vol C Tables 4.2.6.8 and 6.1.1.4'
N N 0.0061 0.0033 'International Tables Vol C Tables 4.2.6.8 and 6.1.1.4'
O O 0.0106 0.0060 'International Tables Vol C Tables 4.2.6.8 and 6.1.1.4'
Br Br -0.2901 2.4595 'International Tables Vol C Tables 4.2.6.8 and 6.1.1.4'

loop_
_geom_angle_atom_site_label_1
_geom_angle_atom_site_label_2
_geom_angle_atom_site_label_3
_geom_angle
O1 C1 N1 126.2(2)
O1 C1 C2 126.0(2)
N1 C1 C2 107.9(2)
N2 C2 O4 114.45(18)
N2 C2 C3 119.31(19)
O4 C2 C3 103.37(18)
N2 C2 C1 105.50(19)
O4 C2 C1 111.52(18)
C3 C2 C1 102.10(18)
C4 C3 C8 119.9(2)
C4 C3 C2 132.2(2)
C8 C3 C2 107.6(2)
C3 C4 C5 117.5(2)
C3 C4 H4 121.3
C5 C4 H4 121.3
C6 C5 C4 122.7(2)
C6 C5 Br1 118.60(18)
C4 C5 Br1 118.7(2)
C5 C6 C7 119.9(2)
C5 C6 H6 120.1
C7 C6 H6 120.1
C8 C7 C6 117.9(2)
C8 C7 H7 121.0
C6 C7 H7 121.0
C7 C8 C3 122.1(2)
C7 C8 N1 127.0(2)
C3 C8 N1 110.9(2)
N1 C9 H9A 109.5
N1 C9 H9B 109.5
H9A C9 H9B 109.5
N1 C9 H9C 109.5
H9A C9 H9C 109.5
H9B C9 H9C 109.5
O2 C10 O3 126.8(2)
O2 C10 N2 125.2(2)
O3 C10 N2 108.0(2)
O3 C11 C14 110.0(2)
O3 C11 C12 109.8(2)
C14 C11 C12 112.7(2)
O3 C11 C13 101.7(2)
C14 C11 C13 111.0(2)
C12 C11 C13 111.0(2)
C11 C12 H12A 109.5
C11 C12 H12B 109.5
H12A C12 H12B 109.5
C11 C12 H12C 109.5
H12A C12 H12C 109.5
H12B C12 H12C 109.5
C11 C13 H13A 109.5
C11 C13 H13B 109.5
H13A C13 H13B 109.5
C11 C13 H13C 109.5
H13A C13 H13C 109.5
H13B C13 H13C 109.5
C11 C14 H14A 109.5
C11 C14 H14B 109.5
H14A C14 H14B 109.5
C11 C14 H14C 109.5
H14A C14 H14C 109.5
H14B C14 H14C 109.5
O5 C15 C23 110.13(19)
O5 C15 C16 110.22(19)
C23 C15 C16 113.9(2)
O5 C15 C22 101.0(2)
C23 C15 C22 111.1(2)
C16 C15 C22 109.7(2)
C21 C16 C17 118.2(2)
C21 C16 C15 121.3(2)
C17 C16 C15 120.4(2)
C18 C17 C16 120.7(2)
C18 C17 H17 119.7
C16 C17 H17 119.7
C17 C18 C19 120.6(2)
C17 C18 H18 119.7
C19 C18 H18 119.7
C20 C19 C18 119.1(2)
C20 C19 H19 120.5
C18 C19 H19 120.5
C19 C20 C21 120.4(2)
C19 C20 H20 119.8
C21 C20 H20 119.8
C20 C21 C16 121.0(2)
C20 C21 H21 119.5
C16 C21 H21 119.5
C15 C22 H22A 109.5
C15 C22 H22B 109.5
H22A C22 H22B 109.5
C15 C22 H22C 109.5
H22A C22 H22C 109.5
H22B C22 H22C 109.5
C15 C23 H23A 109.5
C15 C23 H23B 109.5
H23A C23 H23B 109.5
C15 C23 H23C 109.5
H23A C23 H23C 109.5
H23B C23 H23C 109.5
C1 N1 C8 111.3(2)
C1 N1 C9 122.7(2)
C8 N1 C9 125.7(2)
C10 N2 C2 126.0(2)
C10 N2 H2 117.0
C2 N2 H2 117.0
C10 O3 C11 121.53(19)
C2 O4 O5 105.81(15)
C15 O5 O4 106.52(15)

loop_
_geom_bond_atom_site_label_1
_geom_bond_atom_site_label_2
_geom_bond_distance
Br1 C5 1.905(2)
C1 O1 1.209(3)
C1 N1 1.359(3)
C1 C2 1.563(3)
C2 N2 1.428(3)
C2 O4 1.431(3)
C2 C3 1.521(3)
C3 C4 1.378(3)
C3 C8 1.398(3)
C4 C5 1.394(3)
C4 H4 0.95
C5 C6 1.377(4)
C6 C7 1.385(4)
C6 H6 0.95
C7 C8 1.382(3)
C7 H7 0.95
C8 N1 1.407(3)
C9 N1 1.455(3)
C9 H9A 0.98
C9 H9B 0.98
C9 H9C 0.98
C10 O2 1.207(3)
C10 O3 1.343(3)
C10 N2 1.367(3)
C11 O3 1.481(3)
C11 C14 1.515(4)
C11 C12 1.516(4)
C11 C13 1.517(4)
C12 H12A 0.98
C12 H12B 0.98
C12 H12C 0.98
C13 H13A 0.98
C13 H13B 0.98
C13 H13C 0.98
C14 H14A 0.98
C14 H14B 0.98
C14 H14C 0.98
C15 O5 1.448(3)
C15 C23 1.521(4)
C15 C16 1.525(3)
C15 C22 1.527(3)
C16 C21 1.388(3)
C16 C17 1.389(3)
C17 C18 1.383(4)
C17 H17 0.95
C18 C19 1.385(4)
C18 H18 0.95
C19 C20 1.379(4)
C19 H19 0.95
C20 C21 1.383(4)
C20 H20 0.95
C21 H21 0.95
C22 H22A 0.98
C22 H22B 0.98
C22 H22C 0.98
C23 H23A 0.98
C23 H23B 0.98
C23 H23C 0.98
N2 H2 0.88
O4 O5 1.492(2)
